data_4507012
loop_
_publ_author_name
'Das, Uttam Kumar'
'Puranik, Vedavati G.'
'Dastidar, Parthasarathi'

_publ_section_title
;
 Supramolecular Synthon Transferability and Gelation by Diprimary Ammonium
 Monocarboxylate Salts
;
_journal_issue 12
_journal_name_full 'Crystal Growth &amp; Design'
_journal_page_first 5864
_journal_paper_doi 10.1021/cg301242p
_journal_volume 12
_journal_year 2012
_chemical_formula_moiety 'C15 H9 O2, 0.5(C4 H14 N2)'
_chemical_formula_sum 'C17 H16 N O2'
_chemical_formula_weight 266.31
_chemical_name_systematic
; 
 ? 
;
_space_group_IT_number 2
_symmetry_cell_setting triclinic
_symmetry_space_group_name_Hall '-P 1'
_symmetry_space_group_name_H-M 'P -1'
_atom_sites_solution_hydrogens geom
_atom_sites_solution_primary direct
_atom_sites_solution_secondary difmap
_audit_creation_method SHELXL-97
_cell_angle_alpha 68.674(8)
_cell_angle_beta 75.365(12)
_cell_angle_gamma 67.265(8)
_cell_formula_units_Z 2
_cell_length_a 7.113(3)
_cell_length_b 8.983(4)
_cell_length_c 12.204(6)
_cell_measurement_temperature 298(2)
_cell_volume 664.2(5)
_computing_cell_refinement 'SMART APEX II'
_computing_data_collection 'SMART APEX II'
_computing_data_reduction 'SMART APEX SAINT'
_computing_molecular_graphics SHELXTL
_computing_publication_material 'MERCURY 2.3'
_computing_structure_refinement 'SHELXL-97 (Sheldrick, 1997)'
_computing_structure_solution 'SHELXS-97 (Sheldrick, 1990)'
_diffrn_ambient_temperature 298(2)
_diffrn_detector_area_resol_mean 3
_diffrn_measured_fraction_theta_full 0.999
_diffrn_measured_fraction_theta_max 0.999
_diffrn_measurement_device_type 'BRUKER CCD AREA'
_diffrn_measurement_method 'OMEGA SCAN'
_diffrn_radiation_monochromator graphite
_diffrn_radiation_source 'fine-focus sealed tube'
_diffrn_radiation_type MoK\a
_diffrn_radiation_wavelength 0.71073
_diffrn_reflns_av_R_equivalents 0.0247
_diffrn_reflns_av_sigmaI/netI 0.0275
_diffrn_reflns_limit_h_max 8
_diffrn_reflns_limit_h_min -8
_diffrn_reflns_limit_k_max 10
_diffrn_reflns_limit_k_min -10
_diffrn_reflns_limit_l_max 14
_diffrn_reflns_limit_l_min -14
_diffrn_reflns_number 6336
_diffrn_reflns_theta_full 25.00
_diffrn_reflns_theta_max 25.00
_diffrn_reflns_theta_min 1.81
_exptl_absorpt_coefficient_mu 0.087
_exptl_absorpt_correction_T_max 0.9948
_exptl_absorpt_correction_T_min 0.9334
_exptl_absorpt_correction_type multi-scan
_exptl_absorpt_process_details SADABS
_exptl_crystal_colour YELLOW
_exptl_crystal_density_diffrn 1.332
_exptl_crystal_density_method 'not measured'
_exptl_crystal_description PLATE
_exptl_crystal_F_000 282
_exptl_crystal_size_max 0.80
_exptl_crystal_size_mid 0.60
_exptl_crystal_size_min 0.06
_refine_diff_density_max 0.157
_refine_diff_density_min -0.242
_refine_diff_density_rms 0.062
_refine_ls_extinction_method none
_refine_ls_goodness_of_fit_ref 1.093
_refine_ls_hydrogen_treatment constr
_refine_ls_matrix_type full
_refine_ls_number_parameters 182
_refine_ls_number_reflns 2342
_refine_ls_number_restraints 0
_refine_ls_restrained_S_all 1.093
_refine_ls_R_factor_all 0.0463
_refine_ls_R_factor_gt 0.0403
_refine_ls_shift/su_max 0.000
_refine_ls_shift/su_mean 0.000
_refine_ls_structure_factor_coef Fsqd
_refine_ls_weighting_details 'calc w=1/[\s^2^(Fo^2^)+(0.0807P)^2^+0.0206P] where P=(Fo^2^+2Fc^2^)/3'
_refine_ls_weighting_scheme calc
_refine_ls_wR_factor_gt 0.1174
_refine_ls_wR_factor_ref 0.1241
_reflns_number_gt 2002
_reflns_number_total 2342
_reflns_threshold_expression >2sigma(I)
_cod_data_source_file cg301242p_si_016.cif
_cod_data_source_block B4An
_cod_depositor_comments
;
The following automatic conversions were performed:

'_symmetry_cell_setting' value 'TRICLINIC' changed to 'triclinic'
according to /home/saulius/struct/CIF-dictionaries/cif_core.dic
dictionary named 'cif_core.dic' version 2.4.2 from
2011-04-26.

'_exptl_absorpt_correction_type' value 'MULTI-SCAN'
changed to 'multi-scan' according to
/home/saulius/struct/CIF-dictionaries/cif_core.dic dictionary named
'cif_core.dic' version 2.4.2 from
2011-04-26.

'_refine_ls_hydrogen_treatment' value 'CONSTR' changed
to 'constr' according to
/home/saulius/struct/CIF-dictionaries/cif_core.dic dictionary named
'cif_core.dic' version 2.4.2 from 2011-04-26.

Automatic conversion script
Id: cif_fix_values 1891 2012-01-12 08:04:46Z andrius 
;
_cod_original_sg_symbol_H-M P_-1
_cod_database_code 4507012

loop_
_symmetry_equiv_pos_as_xyz
'x, y, z'
'-x, -y, -z'

loop_
_atom_site_label
_atom_site_type_symbol
_atom_site_fract_x
_atom_site_fract_y
_atom_site_fract_z
_atom_site_U_iso_or_equiv
_atom_site_adp_type
_atom_site_occupancy
_atom_site_symmetry_multiplicity
_atom_site_calc_flag
_atom_site_refinement_flags
C1 C 0.25813(18) 1.26170(14) 0.18168(10) 0.0337(3) Uani 1 1 d .
O2 O 0.39468(14) 1.32765(11) 0.13059(9) 0.0547(3) Uani 1 1 d .
O3 O 0.08705(15) 1.31507(12) 0.14923(9) 0.0555(3) Uani 1 1 d .
C4 C 0.30536(17) 1.10896(15) 0.28828(10) 0.0313(3) Uani 1 1 d .
C5 C 0.22249(18) 1.12452(15) 0.40210(11) 0.0331(3) Uani 1 1 d .
C6 C 0.09251(19) 1.28074(16) 0.42259(11) 0.0397(3) Uani 1 1 d .
H6 H 0.0651 1.3786 0.3587 0.048 Uiso 1 1 calc R
C7 C 0.0082(2) 1.28931(17) 0.53333(12) 0.0456(4) Uani 1 1 d .
H7 H -0.0786 1.3924 0.5445 0.055 Uiso 1 1 calc R
C8 C 0.0499(2) 1.14455(18) 0.63189(12) 0.0490(4) Uani 1 1 d .
H8 H -0.0100 1.1523 0.7076 0.059 Uiso 1 1 calc R
C9 C 0.1765(2) 0.99448(18) 0.61733(12) 0.0463(4) Uani 1 1 d .
H9 H 0.2046 0.9000 0.6835 0.056 Uiso 1 1 calc R
C10 C 0.26727(19) 0.97816(16) 0.50301(11) 0.0368(3) Uani 1 1 d .
C11 C 0.3942(2) 0.82351(16) 0.48645(11) 0.0411(3) Uani 1 1 d .
H11 H 0.4273 0.7296 0.5525 0.049 Uiso 1 1 calc R
C12 C 0.47285(19) 0.80528(16) 0.37452(12) 0.0373(3) Uani 1 1 d .
C13 C 0.5959(2) 0.64577(16) 0.35705(13) 0.0472(4) Uani 1 1 d .
H13 H 0.6307 0.5518 0.4228 0.057 Uiso 1 1 calc R
C14 C 0.6631(2) 0.62737(17) 0.24811(13) 0.0503(4) Uani 1 1 d .
H14 H 0.7418 0.5215 0.2389 0.060 Uiso 1 1 calc R
C15 C 0.6139(2) 0.76899(18) 0.14797(13) 0.0477(4) Uani 1 1 d .
H15 H 0.6588 0.7559 0.0725 0.057 Uiso 1 1 calc R
C16 C 0.50182(19) 0.92444(16) 0.16000(12) 0.0406(3) Uani 1 1 d .
H16 H 0.4737 1.0166 0.0924 0.049 Uiso 1 1 calc R
C17 C 0.42634(18) 0.94993(15) 0.27324(11) 0.0333(3) Uani 1 1 d .
N18 N 0.77680(16) 0.36040(12) 0.03097(9) 0.0391(3) Uani 1 1 d .
H18A H 0.6719 0.3371 0.0834 0.059 Uiso 1 1 calc R
H18B H 0.7334 0.4654 -0.0169 0.059 Uiso 1 1 calc R
H18C H 0.8743 0.3509 0.0690 0.059 Uiso 1 1 calc R
C19 C 0.8612(2) 0.24047(15) -0.03989(11) 0.0410(3) Uani 1 1 d .
H19A H 0.9639 0.2745 -0.1033 0.049 Uiso 1 1 calc R
H19B H 0.7518 0.2438 -0.0757 0.049 Uiso 1 1 calc R
C20 C 0.9572(2) 0.06245(15) 0.03542(12) 0.0414(3) Uani 1 1 d .
H20A H 0.8547 0.0292 0.0993 0.050 Uiso 1 1 calc R
H20B H 1.0671 0.0593 0.0707 0.050 Uiso 1 1 calc R

loop_
_atom_site_aniso_label
_atom_site_aniso_U_11
_atom_site_aniso_U_22
_atom_site_aniso_U_33
_atom_site_aniso_U_23
_atom_site_aniso_U_13
_atom_site_aniso_U_12
C1 0.0349(7) 0.0282(6) 0.0322(6) -0.0076(5) -0.0038(5) -0.0062(5)
O2 0.0431(5) 0.0415(6) 0.0590(6) 0.0088(5) -0.0035(5) -0.0165(4)
O3 0.0477(6) 0.0561(6) 0.0537(6) 0.0011(5) -0.0259(5) -0.0119(5)
C4 0.0273(6) 0.0304(6) 0.0339(6) -0.0041(5) -0.0060(5) -0.0107(5)
C5 0.0317(6) 0.0335(7) 0.0347(7) -0.0072(5) -0.0055(5) -0.0135(5)
C6 0.0427(7) 0.0344(7) 0.0387(7) -0.0067(5) -0.0076(6) -0.0116(6)
C7 0.0486(8) 0.0435(8) 0.0460(8) -0.0185(6) -0.0044(6) -0.0127(6)
C8 0.0594(9) 0.0546(9) 0.0358(7) -0.0147(6) -0.0015(6) -0.0234(7)
C9 0.0597(9) 0.0458(8) 0.0323(7) -0.0039(6) -0.0073(6) -0.0226(7)
C10 0.0392(7) 0.0371(7) 0.0349(7) -0.0052(5) -0.0065(5) -0.0175(6)
C11 0.0477(8) 0.0314(7) 0.0373(7) 0.0028(5) -0.0112(6) -0.0144(6)
C12 0.0352(7) 0.0312(7) 0.0420(7) -0.0054(5) -0.0070(5) -0.0110(5)
C13 0.0484(8) 0.0297(7) 0.0516(8) -0.0012(6) -0.0108(6) -0.0078(6)
C14 0.0491(8) 0.0335(7) 0.0606(9) -0.0167(6) -0.0064(7) -0.0035(6)
C15 0.0452(8) 0.0447(8) 0.0473(8) -0.0170(6) -0.0035(6) -0.0071(6)
C16 0.0394(7) 0.0368(7) 0.0383(7) -0.0077(5) -0.0059(6) -0.0077(6)
C17 0.0290(6) 0.0320(7) 0.0372(7) -0.0066(5) -0.0058(5) -0.0107(5)
N18 0.0363(6) 0.0306(6) 0.0436(6) -0.0035(4) -0.0082(5) -0.0089(4)
C19 0.0414(7) 0.0346(7) 0.0413(7) -0.0058(5) -0.0089(6) -0.0095(6)
C20 0.0428(7) 0.0341(7) 0.0423(7) -0.0052(6) -0.0093(6) -0.0109(6)

loop_
_atom_type_symbol
_atom_type_description
_atom_type_scat_dispersion_real
_atom_type_scat_dispersion_imag
_atom_type_scat_source
C C 0.0033 0.0016 'International Tables Vol C Tables 4.2.6.8 and 6.1.1.4'
H H 0.0000 0.0000 'International Tables Vol C Tables 4.2.6.8 and 6.1.1.4'
N N 0.0061 0.0033 'International Tables Vol C Tables 4.2.6.8 and 6.1.1.4'
O O 0.0106 0.0060 'International Tables Vol C Tables 4.2.6.8 and 6.1.1.4'

loop_
_geom_angle_atom_site_label_1
_geom_angle_atom_site_label_2
_geom_angle_atom_site_label_3
_geom_angle
_geom_angle_site_symmetry_1
_geom_angle_site_symmetry_3
O3 C1 O2 123.52(12) . .
O3 C1 C4 118.49(11) . .
O2 C1 C4 117.99(11) . .
C5 C4 C17 120.26(11) . .
C5 C4 C1 119.81(11) . .
C17 C4 C1 119.89(11) . .
C4 C5 C6 122.81(11) . .
C4 C5 C10 119.40(12) . .
C6 C5 C10 117.79(12) . .
C7 C6 C5 121.07(12) . .
C7 C6 H6 119.5 . .
C5 C6 H6 119.5 . .
C6 C7 C8 120.83(13) . .
C6 C7 H7 119.6 . .
C8 C7 H7 119.6 . .
C9 C8 C7 120.31(13) . .
C9 C8 H8 119.8 . .
C7 C8 H8 119.8 . .
C8 C9 C10 121.15(13) . .
C8 C9 H9 119.4 . .
C10 C9 H9 119.4 . .
C11 C10 C9 121.77(12) . .
C11 C10 C5 119.40(12) . .
C9 C10 C5 118.82(12) . .
C12 C11 C10 121.85(12) . .
C12 C11 H11 119.1 . .
C10 C11 H11 119.1 . .
C11 C12 C13 122.02(12) . .
C11 C12 C17 119.15(12) . .
C13 C12 C17 118.82(13) . .
C14 C13 C12 121.73(13) . .
C14 C13 H13 119.1 . .
C12 C13 H13 119.1 . .
C13 C14 C15 119.64(13) . .
C13 C14 H14 120.2 . .
C15 C14 H14 120.2 . .
C16 C15 C14 120.81(13) . .
C16 C15 H15 119.6 . .
C14 C15 H15 119.6 . .
C15 C16 C17 121.57(12) . .
C15 C16 H16 119.2 . .
C17 C16 H16 119.2 . .
C4 C17 C16 122.75(11) . .
C4 C17 C12 119.85(12) . .
C16 C17 C12 117.38(12) . .
C19 N18 H18A 109.5 . .
C19 N18 H18B 109.5 . .
H18A N18 H18B 109.5 . .
C19 N18 H18C 109.5 . .
H18A N18 H18C 109.5 . .
H18B N18 H18C 109.5 . .
N18 C19 C20 111.48(11) . .
N18 C19 H19A 109.3 . .
C20 C19 H19A 109.3 . .
N18 C19 H19B 109.3 . .
C20 C19 H19B 109.3 . .
H19A C19 H19B 108.0 . .
C19 C20 C20 112.23(14) . 2_755
C19 C20 H20A 109.2 . .
C20 C20 H20A 109.2 2_755 .
C19 C20 H20B 109.2 . .
C20 C20 H20B 109.2 2_755 .
H20A C20 H20B 107.9 . .

loop_
_geom_bond_atom_site_label_1
_geom_bond_atom_site_label_2
_geom_bond_distance
_geom_bond_site_symmetry_2
C1 O3 1.2336(15) .
C1 O2 1.2463(15) .
C1 C4 1.5014(17) .
C4 C5 1.4000(18) .
C4 C17 1.4056(17) .
C5 C6 1.4221(18) .
C5 C10 1.4295(19) .
C6 C7 1.3499(19) .
C6 H6 0.9300 .
C7 C8 1.404(2) .
C7 H7 0.9300 .
C8 C9 1.347(2) .
C8 H8 0.9300 .
C9 C10 1.416(2) .
C9 H9 0.9300 .
C10 C11 1.3888(19) .
C11 C12 1.3825(19) .
C11 H11 0.9300 .
C12 C13 1.4224(19) .
C12 C17 1.4254(18) .
C13 C14 1.342(2) .
C13 H13 0.9300 .
C14 C15 1.406(2) .
C14 H14 0.9300 .
C15 C16 1.3553(19) .
C15 H15 0.9300 .
C16 C17 1.4180(19) .
C16 H16 0.9300 .
N18 C19 1.4779(17) .
N18 H18A 0.8900 .
N18 H18B 0.8900 .
N18 H18C 0.8900 .
C19 C20 1.5075(18) .
C19 H19A 0.9700 .
C19 H19B 0.9700 .
C20 C20 1.513(3) 2_755
C20 H20A 0.9700 .
C20 H20B 0.9700 .

loop_
_geom_hbond_atom_site_label_D
_geom_hbond_atom_site_label_H
_geom_hbond_atom_site_label_A
_geom_hbond_distance_DH
_geom_hbond_distance_HA
_geom_hbond_distance_DA
_geom_hbond_angle_DHA
_geom_hbond_site_symmetry_A
N18 H18A O2 0.89 1.94 2.7641(17) 154.1 1_545
N18 H18B O2 0.89 1.91 2.7897(16) 167.5 2_675
N18 H18C O3 0.89 1.87 2.7579(17) 176.0 1_645
